data_1576049
loop_
_publ_author_name
'Jiang, Katherine Gui-Min'
'Wei, Fangfang'
'Leung, Peter Kam-Keung'
'Wu, Siye'
'Lo, Kenneth Kam-Wing'
'Wong, Keith Man-Chung'

_publ_section_title
;
 Rhodamine-functionalised rhodium(iii) complexes: dual role as bioimaging
 agents and controllable reactive oxygen species photosensitisers for
 photocytotoxicity applications.
;
_journal_issue 46
_journal_name_full 'Chemical science'
_journal_page_first 22127
_journal_page_last 22135
_journal_paper_doi 10.1039/d5sc05257b
_journal_volume 16
_journal_year 2025
_chemical_formula_moiety '2(C52 H34 N6 Rh S4), 2(F6 P), 4(C H2 Cl2), C Cl2'
_chemical_formula_sum 'C109 H76 Cl10 F12 N12 P2 Rh2 S8'
_chemical_formula_weight 2660.55
_chemical_name_systematic '[Rh(dtbq)2Me2-bpy](PF6)'
_space_group_crystal_system triclinic
_space_group_IT_number 2
_space_group_name_Hall '-P 1'
_space_group_name_H-M_alt 'P -1'
_atom_sites_solution_hydrogens geom
_audit_block_doi 10.5517/ccdc.csd.cc2m8kxd
_audit_creation_date 2025-02-12
_audit_creation_method
;
Olex2 1.2
(compiled 2018.05.29 svn.r3508 for OlexSys, GUI svn.r5506)
;
_audit_update_record
;
2025-02-16 deposited with the CCDC.	2025-10-08 downloaded from the CCDC.
;
_cell_angle_alpha 82.958(2)
_cell_angle_beta 86.247(3)
_cell_angle_gamma 74.635(2)
_cell_formula_units_Z 1
_cell_length_a 12.9995(5)
_cell_length_b 13.8501(5)
_cell_length_c 16.0709(6)
_cell_measurement_reflns_used 9460
_cell_measurement_temperature 100(2)
_cell_measurement_theta_max 65.31
_cell_measurement_theta_min 2.77
_cell_volume 2767.36(18)
_computing_cell_refinement 'SAINT V8.38A (?, 2016)'
_computing_data_reduction 'SAINT V8.38A (?, 2016)'
_computing_molecular_graphics 'Olex2 (Dolomanov et al., 2009)'
_computing_publication_material 'Olex2 (Dolomanov et al., 2009)'
_computing_structure_refinement 'XL (Sheldrick, 2008)'
_computing_structure_solution 'ShelXT (Sheldrick, 2015)'
_diffrn_ambient_temperature 100.17
_diffrn_detector_area_resol_mean 7.9
_diffrn_detector_type 'CMOS area detector'
_diffrn_measured_fraction_theta_full 0.992
_diffrn_measured_fraction_theta_max 0.992
_diffrn_measurement_device 'three-circle diffractometer'
_diffrn_measurement_device_type 'Bruker APEX-II CCD'
_diffrn_measurement_method '\f and \w scans'
_diffrn_radiation_type CuK\a
_diffrn_radiation_wavelength 1.54178
_diffrn_reflns_av_R_equivalents 0.0666
_diffrn_reflns_av_unetI/netI 0.0529
_diffrn_reflns_Laue_measured_fraction_full 0.992
_diffrn_reflns_Laue_measured_fraction_max 0.992
_diffrn_reflns_limit_h_max 14
_diffrn_reflns_limit_h_min -15
_diffrn_reflns_limit_k_max 16
_diffrn_reflns_limit_k_min -16
_diffrn_reflns_limit_l_max 18
_diffrn_reflns_limit_l_min -18
_diffrn_reflns_number 35167
_diffrn_reflns_point_group_measured_fraction_full 0.992
_diffrn_reflns_point_group_measured_fraction_max 0.992
_diffrn_reflns_theta_full 65.370
_diffrn_reflns_theta_max 65.370
_diffrn_reflns_theta_min 2.772
_diffrn_standards_number 0
_exptl_absorpt_coefficient_mu 6.953
_exptl_absorpt_correction_T_max 0.3165
_exptl_absorpt_correction_T_min 0.1463
_exptl_absorpt_correction_type none
_exptl_absorpt_process_details
'SADABS-2016/2 (Bruker,2016/2) was used for absorption correction. wR2(int) was 0.1090 before and 0.0708 after correction. The Ratio of minimum to maximum transmission is 0.4622. The \l/2 correction factor is Not present.'
_exptl_crystal_colour red
_exptl_crystal_colour_primary red
_exptl_crystal_density_diffrn 1.596
_exptl_crystal_description block
_exptl_crystal_F_000 1340
_exptl_crystal_size_max 0.21
_exptl_crystal_size_mid 0.19
_exptl_crystal_size_min 0.17
_refine_diff_density_max 1.705
_refine_diff_density_min -1.281
_refine_diff_density_rms 0.106
_refine_ls_extinction_method none
_refine_ls_goodness_of_fit_ref 1.063
_refine_ls_hydrogen_treatment constr
_refine_ls_matrix_type full
_refine_ls_number_parameters 733
_refine_ls_number_reflns 9424
_refine_ls_number_restraints 30
_refine_ls_restrained_S_all 1.068
_refine_ls_R_factor_all 0.0674
_refine_ls_R_factor_gt 0.0520
_refine_ls_shift/su_max 0.000
_refine_ls_shift/su_mean 0.000
_refine_ls_structure_factor_coef Fsqd
_refine_ls_weighting_details 'w=1/[\s^2^(Fo^2^)+(0.0657P)^2^+7.6196P] where P=(Fo^2^+2Fc^2^)/3'
_refine_ls_weighting_scheme calc
_refine_ls_wR_factor_gt 0.1333
_refine_ls_wR_factor_ref 0.1449
_reflns_Friedel_coverage 0.000
_reflns_number_gt 7678
_reflns_number_total 9424
_reflns_threshold_expression 'I > 2\s(I)'
_cod_data_source_file d5sc05257b2.cif
_cod_data_source_block rh-dtbq-dimebpy
_cod_depositor_comments 'Adding full bibliography for 1576047--1576050.cif.'
_cod_database_code 1576049
_shelx_shelxl_version_number 2016/6
_shelx_space_group_comment
;
The symmetry employed for this shelxl refinement is uniquely defined
by the following loop, which should always be used as a source of
symmetry information in preference to the above space-group names.
They are only intended as comments.
;
_shelx_estimated_absorpt_t_max 0.384
_shelx_estimated_absorpt_t_min 0.323
_olex2_refinement_description
;
1. Fixed Uiso
 At 1.2 times of:
  All C(H) groups, All C(H,H) groups, All C(H,H,H,H) groups
 At 1.5 times of:
  All C(H,H,H) groups
2. Shared sites
{S4, C38A}
{S4A, C38}
3. Uiso/Uaniso restraints and constraints
Uanis(Cl4A) \\sim Ueq, Uanis(C54) \\sim Ueq, Uanis(Cl4) \\sim Ueq: with sigma
of 0.01 and sigma for terminal atoms of 0.02
Uanis(F6) \\sim Ueq: with sigma of 0.01 and sigma for terminal atoms of 0.02
Uanis(F6A) \\sim Ueq: with sigma of 0.01 and sigma for terminal atoms of 0.02
Uanis(Cl4A) \\sim Ueq: with sigma of 0.01 and sigma for terminal atoms of 0.02
Uanis(S4) = Uanis(C38A)
Uanis(S4A) = Uanis(C38)
4. Others
 Sof(F6A)=1-FVAR(1)
 Sof(F6)=FVAR(1)
 Fixed Sof: S4(0.6) S4A(0.4) H39A(0.4) H39(0.6) H40(0.6) H40A(0.4) H53A(0.5)
 H53B(0.5) H53C(0.5) H53D(0.5) H54C(0.4) H54D(0.4) H54A(0.6) H54B(0.6) C55(0.5)
 Cl2(0.5) Cl2A(0.5) Cl4A(0.4) Cl4(0.6) C38A(0.4) H38A(0.4) C38(0.6) H38(0.6)
5.a Secondary CH2 refined with riding coordinates:
 C53(H53A,H53B), C53(H53C,H53D), C54(H54C,H54D), C54(H54A,H54B)
5.b Aromatic/amide H refined with riding coordinates:
 C47(H47), C34(H34), C27(H27), C50(H50), C7(H7), C2(H2), C3(H3), C42(H42),
 C14(H14), C32(H32), C41(H41), C22(H22), C30(H30), C9(H9), C44(H44), C18(H18),
 C31(H31), C29(H29), C49(H49), C10(H10), C39(H39A), C39(H39), C40(H40),
 C40(H40A), C23(H23), C19(H19), C12(H12), C11(H11), C20(H20), C38A(H38A),
 C38(H38)
5.c Idealised Me refined as rotating group:
 C51(H51A,H51B,H51C), C52(H52A,H52B,H52C)
;
_olex2_submission_special_instructions 'No special instructions were received'

loop_
_space_group_symop_operation_xyz
'x, y, z'
'-x, -y, -z'

loop_
_atom_site_label
_atom_site_type_symbol
_atom_site_fract_x
_atom_site_fract_y
_atom_site_fract_z
_atom_site_U_iso_or_equiv
_atom_site_adp_type
_atom_site_occupancy
_atom_site_site_symmetry_order
_atom_site_calc_flag
_atom_site_refinement_flags_posn
_atom_site_refinement_flags_adp
_atom_site_refinement_flags_occupancy
_atom_site_disorder_assembly
_atom_site_disorder_group
Rh1 Rh 0.68278(3) 0.32261(3) 0.31317(2) 0.02506(12) Uani 1 1 d . . . . .
S1 S 0.66949(10) 0.51272(9) 0.51872(8) 0.0332(3) Uani 1 1 d . . . . .
S3 S 0.40694(10) 0.19859(10) 0.40003(8) 0.0347(3) Uani 1 1 d . . . . .
S2 S 0.90099(11) 0.33130(11) 0.69587(9) 0.0428(3) Uani 1 1 d . . . . .
P1 P 0.90268(11) 0.78761(11) 0.08960(9) 0.0365(3) Uani 1 1 d . . . . .
Cl1 Cl 0.72493(13) -0.05387(12) 0.37663(10) 0.0536(4) Uani 1 1 d . . . . .
S4 S 0.2743(2) 0.2130(2) 0.20060(18) 0.0683(7) Uani 0.6 1 d . . P A 1
S4A S 0.1799(2) 0.3585(2) 0.30540(18) 0.0466(6) Uani 0.4 1 d . . P A 2
F2 F 0.8752(3) 0.6974(3) 0.0512(2) 0.0551(9) Uani 1 1 d . . . . .
F3 F 1.0268(3) 0.7271(3) 0.0881(3) 0.0598(10) Uani 1 1 d . . . . .
F5 F 0.9201(3) 0.8378(3) -0.0024(2) 0.0585(10) Uani 1 1 d . . . . .
N1 N 0.7970(3) 0.2642(3) 0.4056(2) 0.0258(8) Uani 1 1 d . . . . .
N3 N 0.5433(3) 0.3819(3) 0.2444(2) 0.0281(9) Uani 1 1 d . . . . .
N4 N 0.3493(3) 0.4311(3) 0.1584(2) 0.0282(9) Uani 1 1 d . . . . .
F1 F 0.9310(3) 0.8782(3) 0.1274(3) 0.0681(11) Uani 1 1 d . . . . .
F4 F 0.7804(3) 0.8494(3) 0.0894(3) 0.0621(11) Uani 1 1 d . . . . .
N6 N 0.8026(3) 0.3833(3) 0.2409(2) 0.0255(8) Uani 1 1 d . . . . .
N5 N 0.7332(3) 0.2253(3) 0.2133(2) 0.0266(8) Uani 1 1 d . . . . .
N2 N 0.9418(3) 0.2184(3) 0.5384(3) 0.0327(9) Uani 1 1 d . . . . .
C47 C 0.9339(4) 0.3602(4) 0.1292(3) 0.0281(10) Uani 1 1 d . . . . .
H47 H 0.965873 0.323987 0.083559 0.034 Uiso 1 1 calc R . . . .
F6 F 0.9066(16) 0.7339(16) 0.1861(12) 0.047(4) Uani 0.45(7) 1 d . U P B 1
C34 C 0.4036(4) 0.5592(4) 0.0706(3) 0.0263(10) Uani 1 1 d . . . . .
H34 H 0.338579 0.573073 0.042264 0.032 Uiso 1 1 calc R . . . .
C35 C 0.4259(4) 0.4817(4) 0.1348(3) 0.0261(10) Uani 1 1 d . . . . .
C6 C 0.8886(4) 0.1834(4) 0.4052(3) 0.0280(10) Uani 1 1 d . . . . .
C15 C 0.9651(4) 0.1690(4) 0.4680(3) 0.0298(10) Uani 1 1 d . . . . .
C21 C 0.5853(4) 0.2504(4) 0.3783(3) 0.0272(10) Uani 1 1 d . . . . .
C26 C 0.5246(4) 0.4581(3) 0.1773(3) 0.0240(9) Uani 1 1 d . . . . .
C16 C 0.8498(4) 0.2839(4) 0.5432(3) 0.0302(10) Uani 1 1 d . . . . .
C5 C 0.7806(4) 0.3177(4) 0.4712(3) 0.0296(10) Uani 1 1 d . . . . .
C8 C 1.0063(4) 0.0472(4) 0.3362(3) 0.0307(11) Uani 1 1 d . . . . .
C46 C 0.8501(4) 0.3334(4) 0.1751(3) 0.0288(10) Uani 1 1 d . . . . .
C48 C 0.9722(4) 0.4393(4) 0.1484(3) 0.0312(11) Uani 1 1 d . . . . .
C1 C 0.6405(4) 0.4295(4) 0.3893(3) 0.0286(10) Uani 1 1 d . . . . .
C28 C 0.5732(4) 0.5956(4) 0.0893(3) 0.0288(10) Uani 1 1 d . . . . .
C27 C 0.5961(4) 0.5160(4) 0.1540(3) 0.0309(11) Uani 1 1 d . . . . .
H27 H 0.661277 0.501723 0.182244 0.037 Uiso 1 1 calc R . . . .
C36 C 0.3675(4) 0.3626(4) 0.2229(3) 0.0286(10) Uani 1 1 d . . . . .
C50 C 0.8387(4) 0.4599(4) 0.2597(3) 0.0299(10) Uani 1 1 d . . . . .
H50 H 0.805746 0.495148 0.305669 0.036 Uiso 1 1 calc R . . . .
C33 C 0.4759(4) 0.6179(4) 0.0467(3) 0.0287(10) Uani 1 1 d . . . . .
C7 C 0.9072(4) 0.1189(4) 0.3431(3) 0.0291(10) Uani 1 1 d . . . . .
H7 H 0.852995 0.123180 0.304963 0.035 Uiso 1 1 calc R . . . .
C43 C 0.7908(4) 0.1261(4) 0.0688(3) 0.0330(11) Uani 1 1 d . . . . .
C25 C 0.4653(4) 0.3372(4) 0.2684(3) 0.0272(10) Uani 1 1 d . . . . .
C4 C 0.6972(4) 0.4096(4) 0.4615(3) 0.0290(10) Uani 1 1 d . . . . .
C2 C 0.5716(4) 0.5282(4) 0.3813(3) 0.0304(10) Uani 1 1 d . . . . .
H2 H 0.524653 0.554689 0.336379 0.036 Uiso 1 1 calc R . . . .
C45 C 0.8054(4) 0.2512(4) 0.1565(3) 0.0274(10) Uani 1 1 d . . . . .
C3 C 0.5807(4) 0.5803(4) 0.4456(3) 0.0348(11) Uani 1 1 d . . . . .
H3 H 0.541334 0.648086 0.449490 0.042 Uiso 1 1 calc R . . . .
C42 C 0.7205(4) 0.0975(4) 0.1298(3) 0.0318(11) Uani 1 1 d . . . . .
H42 H 0.691533 0.042715 0.123482 0.038 Uiso 1 1 calc R . . . .
C14 C 1.0634(4) 0.0999(4) 0.4607(3) 0.0321(11) Uani 1 1 d . . . . .
H14 H 1.115237 0.092887 0.501577 0.039 Uiso 1 1 calc R . . . .
C32 C 0.4544(4) 0.7004(4) -0.0187(3) 0.0318(11) Uani 1 1 d . . . . .
H32 H 0.389672 0.716595 -0.047788 0.038 Uiso 1 1 calc R . . . .
C41 C 0.6931(4) 0.1491(4) 0.1997(3) 0.0298(10) Uani 1 1 d . . . . .
H41 H 0.643522 0.129705 0.240019 0.036 Uiso 1 1 calc R . . . .
C22 C 0.5939(4) 0.1836(4) 0.4528(3) 0.0324(11) Uani 1 1 d . . . . .
H22 H 0.655393 0.163828 0.485984 0.039 Uiso 1 1 calc R . . . .
C30 C 0.6233(4) 0.7331(4) 0.0031(4) 0.0395(12) Uani 1 1 d . . . . .
H30 H 0.672214 0.773038 -0.012024 0.047 Uiso 1 1 calc R . . . .
C9 C 1.0298(4) -0.0151(4) 0.2699(3) 0.0366(12) Uani 1 1 d . . . . .
H9 H 0.976050 -0.013227 0.232072 0.044 Uiso 1 1 calc R . . . .
C44 C 0.8336(4) 0.2038(4) 0.0842(3) 0.0331(11) Uani 1 1 d . . . . .
H44 H 0.883089 0.224755 0.044602 0.040 Uiso 1 1 calc R . . . .
C18 C 0.7126(4) 0.3315(4) 0.6592(3) 0.0376(12) Uani 1 1 d . . . . .
H18 H 0.653124 0.327485 0.629728 0.045 Uiso 1 1 calc R . . . .
C31 C 0.5264(4) 0.7548(4) -0.0387(3) 0.0383(12) Uani 1 1 d . . . . .
H31 H 0.511413 0.809080 -0.082148 0.046 Uiso 1 1 calc R . . . .
C29 C 0.6468(4) 0.6546(4) 0.0655(3) 0.0396(13) Uani 1 1 d . . . . .
H29 H 0.712631 0.639548 0.092983 0.048 Uiso 1 1 calc R . . . .
C13 C 1.0876(4) 0.0404(4) 0.3945(3) 0.0310(11) Uani 1 1 d . . . . .
C49 C 0.9208(4) 0.4897(4) 0.2157(3) 0.0337(11) Uani 1 1 d . . . . .
H49 H 0.942966 0.545035 0.231063 0.040 Uiso 1 1 calc R . . . .
C17 C 0.8127(4) 0.3213(4) 0.6237(3) 0.0322(11) Uani 1 1 d . . . . .
C51 C 0.8162(5) 0.0800(4) -0.0118(4) 0.0432(13) Uani 1 1 d . . . . .
H51A H 0.793612 0.017349 -0.006920 0.065 Uiso 1 1 calc GR . . . .
H51B H 0.893314 0.065294 -0.024038 0.065 Uiso 1 1 calc GR . . . .
H51C H 0.778456 0.127013 -0.057252 0.065 Uiso 1 1 calc GR . . . .
C24 C 0.4877(4) 0.2658(4) 0.3420(3) 0.0290(10) Uani 1 1 d . . . . .
C10 C 1.1300(5) -0.0780(4) 0.2604(4) 0.0436(14) Uani 1 1 d . . . . .
H10 H 1.144830 -0.120399 0.216520 0.052 Uiso 1 1 calc R . . . .
C37 C 0.2835(4) 0.3098(4) 0.2462(3) 0.0335(11) Uani 1 1 d . . . . .
C39 C 0.1226(5) 0.2697(5) 0.2983(4) 0.0531(17) Uani 1 1 d . . . . .
H39A H 0.058105 0.267253 0.328966 0.064 Uiso 0.4 1 calc R . P A 2
H39 H 0.058105 0.267253 0.328966 0.064 Uiso 0.6 1 calc R . P A 1
C52 C 1.0651(4) 0.4667(4) 0.1008(4) 0.0383(12) Uani 1 1 d . . . . .
H52A H 1.127164 0.447728 0.136460 0.057 Uiso 1 1 calc GR . . . .
H52B H 1.047037 0.539535 0.084072 0.057 Uiso 1 1 calc GR . . . .
H52C H 1.081783 0.430929 0.050666 0.057 Uiso 1 1 calc GR . . . .
C40 C 0.1690(6) 0.2006(5) 0.2482(4) 0.0568(17) Uani 1 1 d . . . . .
H40 H 0.139836 0.146128 0.241491 0.068 Uiso 0.6 1 calc R . P A 1
H40A H 0.139836 0.146128 0.241491 0.068 Uiso 0.4 1 calc R . P A 2
C23 C 0.5051(4) 0.1509(4) 0.4716(3) 0.0360(12) Uani 1 1 d . . . . .
H23 H 0.497693 0.105840 0.519827 0.043 Uiso 1 1 calc R . . . .
C19 C 0.7067(5) 0.3488(4) 0.7449(3) 0.0438(14) Uani 1 1 d . . . . .
H19 H 0.643225 0.357514 0.779052 0.053 Uiso 1 1 calc R . . . .
C12 C 1.1902(4) -0.0245(4) 0.3811(3) 0.0381(12) Uani 1 1 d . . . . .
H12 H 1.245194 -0.029232 0.418688 0.046 Uiso 1 1 calc R . . . .
C11 C 1.2107(5) -0.0799(4) 0.3151(4) 0.0455(14) Uani 1 1 d . . . . .
H11 H 1.280791 -0.120769 0.305703 0.055 Uiso 1 1 calc R . . . .
C20 C 0.8016(5) 0.3514(5) 0.7719(4) 0.0499(16) Uani 1 1 d . . . . .
H20 H 0.812230 0.363079 0.827365 0.060 Uiso 1 1 calc R . . . .
C53 C 0.8179(6) -0.1639(6) 0.3458(5) 0.0635(19) Uani 1 1 d . . . . .
H53A H 0.891375 -0.157006 0.349204 0.076 Uiso 0.5 1 calc R . P C 1
H53B H 0.806613 -0.171029 0.286744 0.076 Uiso 0.5 1 calc R . P C 1
H53C H 0.834153 -0.155466 0.284670 0.076 Uiso 0.5 1 calc R . P D 2
H53D H 0.885296 -0.176485 0.375580 0.076 Uiso 0.5 1 calc R . P D 2
Cl5 Cl 0.96728(15) 0.45859(16) 0.43022(12) 0.0695(5) Uani 1 1 d . . . . .
C54 C 0.5568(10) 0.8668(8) 0.1991(8) 0.121(4) Uani 1 1 d . U . . .
H54C H 0.627018 0.846727 0.225670 0.145 Uiso 0.4 1 calc R . P E 2
H54D H 0.569651 0.869620 0.137598 0.145 Uiso 0.4 1 calc R . P E 2
H54A H 0.530835 0.855855 0.145402 0.145 Uiso 0.6 1 calc R . P F 1
H54B H 0.633447 0.864617 0.190586 0.145 Uiso 0.6 1 calc R . P F 1
C55 C 1.0585(14) 0.4320(14) 0.5024(11) 0.079(5) Uani 0.5 1 d . . P . .
Cl2 Cl 0.8036(4) -0.2773(3) 0.4128(3) 0.0691(11) Uani 0.5 1 d . . P G 1
Cl2A Cl 0.7608(4) -0.2640(3) 0.3711(3) 0.0733(12) Uani 0.5 1 d . . P G 2
Cl4A Cl 0.4867(8) 0.7762(7) 0.2321(8) 0.141(4) Uani 0.4 1 d . U P H 2
Cl4 Cl 0.5441(6) 0.7741(4) 0.2711(4) 0.118(2) Uani 0.6 1 d . U P H 1
Cl3 Cl 0.4895(3) 0.9825(2) 0.2242(3) 0.1409(14) Uani 1 1 d . . . . .
C38A C 0.2743(2) 0.2130(2) 0.20060(18) 0.0683(7) Uani 0.4 1 d . . P A 2
H38A H 0.318143 0.176590 0.159166 0.082 Uiso 0.4 1 calc R . P A 2
C38 C 0.1799(2) 0.3585(2) 0.30540(18) 0.0466(6) Uani 0.6 1 d . . P A 1
H38 H 0.160519 0.417419 0.333614 0.056 Uiso 0.6 1 calc R . P A 1
F6A F 0.865(4) 0.7374(13) 0.1753(14) 0.081(8) Uani 0.55(7) 1 d . U P B 2

loop_
_atom_site_aniso_label
_atom_site_aniso_U_11
_atom_site_aniso_U_22
_atom_site_aniso_U_33
_atom_site_aniso_U_23
_atom_site_aniso_U_13
_atom_site_aniso_U_12
Rh1 0.02251(19) 0.0266(2) 0.02491(19) -0.00174(13) -0.00046(13) -0.00490(14)
S1 0.0307(6) 0.0322(6) 0.0365(6) -0.0104(5) 0.0005(5) -0.0051(5)
S3 0.0304(6) 0.0370(7) 0.0361(7) 0.0061(5) -0.0002(5) -0.0125(5)
S2 0.0393(7) 0.0488(8) 0.0398(7) -0.0169(6) -0.0115(6) -0.0026(6)
P1 0.0408(8) 0.0365(7) 0.0353(7) -0.0087(6) 0.0009(6) -0.0140(6)
Cl1 0.0506(8) 0.0540(9) 0.0528(8) -0.0013(7) -0.0083(7) -0.0080(7)
S4 0.0764(18) 0.0667(17) 0.0745(17) 0.0025(13) 0.0051(14) -0.0474(14)
S4A 0.0356(13) 0.0504(15) 0.0550(16) 0.0041(12) 0.0070(12) -0.0200(12)
F2 0.0378(18) 0.054(2) 0.083(3) -0.0354(19) 0.0032(17) -0.0164(16)
F3 0.046(2) 0.048(2) 0.085(3) 0.0010(19) -0.0277(19) -0.0089(16)
F5 0.058(2) 0.054(2) 0.048(2) 0.0049(17) 0.0118(17) 0.0048(17)
N1 0.0231(19) 0.027(2) 0.027(2) -0.0045(16) -0.0006(16) -0.0060(16)
N3 0.028(2) 0.025(2) 0.030(2) -0.0017(16) 0.0010(17) -0.0062(17)
N4 0.026(2) 0.029(2) 0.030(2) -0.0005(17) -0.0014(17) -0.0083(17)
F1 0.085(3) 0.045(2) 0.084(3) -0.021(2) -0.031(2) -0.022(2)
F4 0.0384(19) 0.055(2) 0.097(3) -0.035(2) 0.0191(19) -0.0123(16)
N6 0.0232(19) 0.027(2) 0.0255(19) -0.0020(16) -0.0028(16) -0.0044(16)
N5 0.025(2) 0.025(2) 0.028(2) -0.0004(16) -0.0025(16) -0.0041(16)
N2 0.033(2) 0.031(2) 0.031(2) -0.0022(18) -0.0026(18) -0.0039(18)
C47 0.025(2) 0.032(3) 0.026(2) -0.002(2) -0.0031(19) -0.006(2)
F6 0.049(9) 0.058(6) 0.033(6) -0.006(4) -0.002(5) -0.011(5)
C34 0.023(2) 0.029(2) 0.026(2) -0.0020(19) -0.0017(19) -0.0051(19)
C35 0.025(2) 0.026(2) 0.027(2) -0.0051(19) 0.0006(19) -0.0064(19)
C6 0.023(2) 0.031(3) 0.027(2) 0.0033(19) 0.0021(19) -0.0053(19)
C15 0.028(2) 0.031(3) 0.029(2) -0.002(2) 0.000(2) -0.005(2)
C21 0.026(2) 0.026(2) 0.028(2) -0.0035(19) 0.0036(19) -0.0044(19)
C26 0.024(2) 0.027(2) 0.019(2) -0.0016(18) -0.0040(18) -0.0016(18)
C16 0.027(2) 0.032(3) 0.031(3) -0.007(2) -0.002(2) -0.005(2)
C5 0.025(2) 0.032(3) 0.032(3) -0.002(2) 0.003(2) -0.011(2)
C8 0.030(3) 0.028(3) 0.030(2) 0.003(2) 0.001(2) -0.004(2)
C46 0.025(2) 0.031(3) 0.029(2) 0.001(2) -0.003(2) -0.007(2)
C48 0.027(2) 0.034(3) 0.033(3) 0.001(2) -0.002(2) -0.009(2)
C1 0.021(2) 0.032(3) 0.034(3) -0.002(2) -0.001(2) -0.0085(19)
C28 0.024(2) 0.029(3) 0.031(2) 0.003(2) 0.000(2) -0.006(2)
C27 0.023(2) 0.031(3) 0.036(3) 0.001(2) -0.001(2) -0.006(2)
C36 0.027(2) 0.028(3) 0.030(2) -0.004(2) 0.000(2) -0.005(2)
C50 0.030(3) 0.031(3) 0.031(2) -0.004(2) -0.006(2) -0.009(2)
C33 0.029(2) 0.030(3) 0.027(2) -0.004(2) -0.001(2) -0.005(2)
C7 0.028(2) 0.030(3) 0.028(2) -0.003(2) 0.000(2) -0.006(2)
C43 0.032(3) 0.032(3) 0.034(3) -0.006(2) -0.003(2) -0.004(2)
C25 0.026(2) 0.026(2) 0.030(2) -0.0008(19) -0.002(2) -0.0063(19)
C4 0.023(2) 0.029(3) 0.033(3) -0.006(2) 0.004(2) -0.005(2)
C2 0.025(2) 0.031(3) 0.034(3) -0.005(2) -0.003(2) -0.003(2)
C45 0.027(2) 0.026(2) 0.026(2) 0.0020(19) -0.0041(19) -0.0022(19)
C3 0.028(3) 0.031(3) 0.042(3) -0.007(2) 0.003(2) -0.002(2)
C42 0.036(3) 0.027(3) 0.033(3) -0.003(2) -0.001(2) -0.011(2)
C14 0.029(3) 0.034(3) 0.030(2) 0.003(2) 0.000(2) -0.003(2)
C32 0.034(3) 0.031(3) 0.028(2) -0.001(2) -0.004(2) -0.005(2)
C41 0.027(2) 0.027(3) 0.034(3) 0.001(2) -0.003(2) -0.006(2)
C22 0.035(3) 0.030(3) 0.028(2) 0.000(2) 0.000(2) -0.003(2)
C30 0.037(3) 0.037(3) 0.046(3) 0.008(2) -0.004(2) -0.018(2)
C9 0.039(3) 0.031(3) 0.036(3) -0.006(2) 0.003(2) -0.001(2)
C44 0.030(3) 0.036(3) 0.032(3) -0.006(2) 0.002(2) -0.007(2)
C18 0.039(3) 0.037(3) 0.033(3) -0.010(2) -0.006(2) 0.000(2)
C31 0.040(3) 0.039(3) 0.033(3) 0.006(2) -0.003(2) -0.010(2)
C29 0.035(3) 0.044(3) 0.040(3) 0.008(2) -0.008(2) -0.016(2)
C13 0.030(3) 0.026(2) 0.035(3) 0.001(2) 0.005(2) -0.007(2)
C49 0.030(3) 0.040(3) 0.035(3) -0.005(2) 0.000(2) -0.017(2)
C17 0.030(3) 0.035(3) 0.028(2) -0.005(2) -0.006(2) -0.001(2)
C51 0.054(4) 0.037(3) 0.040(3) -0.010(2) 0.002(3) -0.012(3)
C24 0.026(2) 0.032(3) 0.028(2) 0.002(2) -0.001(2) -0.008(2)
C10 0.053(4) 0.030(3) 0.042(3) -0.011(2) 0.012(3) -0.001(2)
C37 0.027(3) 0.038(3) 0.035(3) 0.011(2) -0.008(2) -0.014(2)
C39 0.030(3) 0.053(4) 0.070(4) 0.021(3) 0.005(3) -0.015(3)
C52 0.032(3) 0.042(3) 0.044(3) -0.006(2) 0.007(2) -0.016(2)
C40 0.057(4) 0.053(4) 0.064(4) 0.017(3) -0.015(3) -0.028(3)
C23 0.038(3) 0.035(3) 0.032(3) 0.006(2) 0.004(2) -0.009(2)
C19 0.041(3) 0.048(3) 0.034(3) -0.016(3) -0.002(2) 0.007(3)
C12 0.028(3) 0.039(3) 0.039(3) 0.002(2) 0.004(2) 0.002(2)
C11 0.037(3) 0.037(3) 0.051(3) -0.004(3) 0.009(3) 0.008(2)
C20 0.057(4) 0.048(4) 0.036(3) -0.021(3) -0.007(3) 0.009(3)
C53 0.072(5) 0.066(5) 0.057(4) -0.022(4) 0.019(4) -0.024(4)
Cl5 0.0623(11) 0.0865(13) 0.0642(10) -0.0069(9) -0.0006(8) -0.0278(10)
C54 0.116(7) 0.097(7) 0.144(8) -0.009(6) 0.033(6) -0.030(6)
C55 0.073(10) 0.100(13) 0.077(10) -0.052(10) -0.009(8) -0.022(9)
Cl2 0.062(3) 0.051(2) 0.086(3) 0.005(2) 0.007(2) -0.0101(18)
Cl2A 0.086(3) 0.054(2) 0.080(3) -0.004(2) 0.017(2) -0.025(2)
Cl4A 0.134(7) 0.085(5) 0.207(11) -0.052(7) 0.105(7) -0.043(5)
Cl4 0.183(7) 0.072(3) 0.094(3) 0.012(2) 0.021(3) -0.041(4)
Cl3 0.102(2) 0.0811(18) 0.238(4) -0.017(2) 0.043(2) -0.0319(15)
C38A 0.0764(18) 0.0667(17) 0.0745(17) 0.0025(13) 0.0051(14) -0.0474(14)
C38 0.0356(13) 0.0504(15) 0.0550(16) 0.0041(12) 0.0070(12) -0.0200(12)
F6A 0.145(19) 0.051(6) 0.042(6) -0.001(4) 0.019(10) -0.026(9)

loop_
_atom_type_symbol
_atom_type_description
_atom_type_scat_dispersion_real
_atom_type_scat_dispersion_imag
_atom_type_scat_source
C C 0.0181 0.0091 'International Tables Vol C Tables 4.2.6.8 and 6.1.1.4'
H H 0.0000 0.0000 'International Tables Vol C Tables 4.2.6.8 and 6.1.1.4'
Cl Cl 0.3639 0.7018 'International Tables Vol C Tables 4.2.6.8 and 6.1.1.4'
F F 0.0727 0.0534 'International Tables Vol C Tables 4.2.6.8 and 6.1.1.4'
N N 0.0311 0.0180 'International Tables Vol C Tables 4.2.6.8 and 6.1.1.4'
P P 0.2955 0.4335 'International Tables Vol C Tables 4.2.6.8 and 6.1.1.4'
Rh Rh 0.0927 3.6045 'International Tables Vol C Tables 4.2.6.8 and 6.1.1.4'
S S 0.3331 0.5567 'International Tables Vol C Tables 4.2.6.8 and 6.1.1.4'

loop_
_geom_angle_atom_site_label_1
_geom_angle_atom_site_label_2
_geom_angle_atom_site_label_3
_geom_angle
_geom_angle_site_symmetry_1
_geom_angle_site_symmetry_3
_geom_angle_publ_flag
N1 Rh1 N3 166.79(15) . . ?
N1 Rh1 N6 87.33(14) . . ?
N1 Rh1 N5 104.79(14) . . ?
N3 Rh1 N6 104.21(15) . . ?
N3 Rh1 N5 84.58(15) . . ?
N6 Rh1 N5 75.85(14) . . ?
C21 Rh1 N1 89.30(18) . . ?
C21 Rh1 N3 79.91(17) . . ?
C21 Rh1 N6 172.94(17) . . ?
C21 Rh1 N5 99.06(17) . . ?
C1 Rh1 N1 80.05(17) . . ?
C1 Rh1 N3 92.14(17) . . ?
C1 Rh1 N6 96.18(17) . . ?
C1 Rh1 N5 170.28(17) . . ?
C1 Rh1 C21 89.33(19) . . ?
C3 S1 C4 90.1(2) . . ?
C23 S3 C24 90.2(2) . . ?
C20 S2 C17 91.2(3) . . ?
F2 P1 F3 89.28(19) . . ?
F2 P1 F1 179.4(3) . . ?
F2 P1 F4 91.20(19) . . ?
F2 P1 F6 94.7(8) . . ?
F3 P1 F6 82.4(7) . . ?
F5 P1 F2 89.5(2) . . ?
F5 P1 F3 88.7(2) . . ?
F5 P1 F1 90.0(2) . . ?
F5 P1 F4 90.0(2) . . ?
F5 P1 F6 170.1(8) . . ?
F1 P1 F3 90.4(2) . . ?
F1 P1 F6 85.7(8) . . ?
F4 P1 F3 178.6(2) . . ?
F4 P1 F1 89.1(2) . . ?
F4 P1 F6 98.8(7) . . ?
F6A P1 F2 84.3(12) . . ?
F6A P1 F3 99.5(19) . . ?
F6A P1 F5 170(2) . . ?
F6A P1 F1 96.2(12) . . ?
F6A P1 F4 81.8(19) . . ?
C40 S4 C37 96.1(4) . . ?
C39 S4A C37 94.0(3) . . ?
C6 N1 Rh1 129.5(3) . . ?
C5 N1 Rh1 113.0(3) . . ?
C5 N1 C6 117.3(4) . . ?
C26 N3 Rh1 128.5(3) . . ?
C25 N3 Rh1 113.7(3) . . ?
C25 N3 C26 117.7(4) . . ?
C36 N4 C35 117.8(4) . . ?
C46 N6 Rh1 116.1(3) . . ?
C50 N6 Rh1 125.6(3) . . ?
C50 N6 C46 118.1(4) . . ?
C45 N5 Rh1 115.5(3) . . ?
C41 N5 Rh1 126.2(3) . . ?
C41 N5 C45 118.1(4) . . ?
C16 N2 C15 117.5(4) . . ?
C46 C47 C48 121.3(5) . . ?
C35 C34 C33 120.8(4) . . ?
N4 C35 C34 117.9(4) . . ?
N4 C35 C26 121.5(4) . . ?
C34 C35 C26 120.6(4) . . ?
N1 C6 C15 119.4(4) . . ?
C7 C6 N1 121.1(4) . . ?
C7 C6 C15 119.5(4) . . ?
N2 C15 C6 121.3(4) . . ?
N2 C15 C14 118.7(4) . . ?
C14 C15 C6 119.9(5) . . ?
C22 C21 Rh1 134.3(4) . . ?
C24 C21 Rh1 113.8(3) . . ?
C24 C21 C22 111.8(4) . . ?
N3 C26 C35 119.4(4) . . ?
C27 C26 N3 121.7(4) . . ?
C27 C26 C35 118.8(4) . . ?
N2 C16 C5 122.0(4) . . ?
N2 C16 C17 118.7(4) . . ?
C17 C16 C5 119.2(4) . . ?
N1 C5 C16 119.8(4) . . ?
N1 C5 C4 114.8(4) . . ?
C4 C5 C16 125.2(4) . . ?
C7 C8 C9 121.4(5) . . ?
C7 C8 C13 119.6(5) . . ?
C9 C8 C13 118.9(5) . . ?
N6 C46 C47 120.9(4) . . ?
N6 C46 C45 115.6(4) . . ?
C47 C46 C45 123.4(4) . . ?
C47 C48 C49 116.2(4) . . ?
C47 C48 C52 121.7(5) . . ?
C49 C48 C52 122.1(5) . . ?
C4 C1 Rh1 114.4(4) . . ?
C4 C1 C2 112.0(4) . . ?
C2 C1 Rh1 133.2(4) . . ?
C27 C28 C33 120.3(4) . . ?
C27 C28 C29 120.5(5) . . ?
C33 C28 C29 119.2(5) . . ?
C26 C27 C28 120.8(5) . . ?
N4 C36 C25 122.6(4) . . ?
N4 C36 C37 116.2(4) . . ?
C25 C36 C37 121.2(4) . . ?
N6 C50 C49 123.0(5) . . ?
C34 C33 C28 118.8(4) . . ?
C34 C33 C32 122.3(5) . . ?
C28 C33 C32 118.9(5) . . ?
C6 C7 C8 120.4(5) . . ?
C42 C43 C44 116.8(5) . . ?
C42 C43 C51 122.5(5) . . ?
C44 C43 C51 120.6(5) . . ?
N3 C25 C36 120.9(4) . . ?
N3 C25 C24 114.1(4) . . ?
C24 C25 C36 125.0(4) . . ?
C5 C4 S1 129.6(4) . . ?
C1 C4 S1 112.1(4) . . ?
C1 C4 C5 117.3(4) . . ?
C3 C2 C1 111.9(5) . . ?
N5 C45 C46 116.4(4) . . ?
N5 C45 C44 121.2(5) . . ?
C44 C45 C46 122.4(4) . . ?
C2 C3 S1 113.8(4) . . ?
C41 C42 C43 119.6(5) . . ?
C15 C14 C13 121.2(5) . . ?
C31 C32 C33 119.8(5) . . ?
N5 C41 C42 123.1(5) . . ?
C23 C22 C21 112.6(5) . . ?
C29 C30 C31 120.0(5) . . ?
C10 C9 C8 120.3(5) . . ?
C45 C44 C43 121.0(5) . . ?
C17 C18 C19 112.9(5) . . ?
C32 C31 C30 121.8(5) . . ?
C30 C29 C28 120.3(5) . . ?
C14 C13 C8 118.7(4) . . ?
C14 C13 C12 122.6(5) . . ?
C12 C13 C8 118.6(5) . . ?
C50 C49 C48 120.3(5) . . ?
C16 C17 S2 121.5(4) . . ?
C18 C17 S2 111.0(4) . . ?
C18 C17 C16 126.1(5) . . ?
C21 C24 S3 111.9(4) . . ?
C21 C24 C25 117.8(4) . . ?
C25 C24 S3 130.1(4) . . ?
C9 C10 C11 120.3(5) . . ?
S4A C37 C38A 115.2(3) . . ?
C36 C37 S4 122.6(4) . . ?
C36 C37 S4A 121.1(4) . . ?
C36 C37 C38A 122.6(4) . . ?
C36 C37 C38 121.1(4) . . ?
C38 C37 S4 115.2(3) . . ?
C40 C39 S4A 117.3(5) . . ?
C40 C39 C38 117.3(5) . . ?
C39 C40 S4 116.8(5) . . ?
C39 C40 C38A 116.8(5) . . ?
C22 C23 S3 113.5(4) . . ?
C20 C19 C18 112.1(5) . . ?
C11 C12 C13 120.7(5) . . ?
C12 C11 C10 121.1(5) . . ?
C19 C20 S2 112.8(4) . . ?
Cl1 C53 Cl2 111.4(4) . . ?
Cl2A C53 Cl1 107.6(4) . . ?
C55 Cl5 C55 70.9(10) . 2_766 ?
Cl4 C54 Cl3 113.8(7) . . ?
Cl3 C54 Cl4A 112.0(7) . . ?
Cl5 C55 Cl5 109.1(10) . 2_766 ?
C40 C38A C37 96.1(4) . . ?
C39 C38 C37 94.0(3) . . ?

loop_
_geom_bond_atom_site_label_1
_geom_bond_atom_site_label_2
_geom_bond_distance
_geom_bond_site_symmetry_2
_geom_bond_publ_flag
Rh1 N1 2.104(4) . ?
Rh1 N3 2.106(4) . ?
Rh1 N6 2.168(4) . ?
Rh1 N5 2.178(4) . ?
Rh1 C21 1.986(5) . ?
Rh1 C1 1.979(5) . ?
S1 C4 1.738(5) . ?
S1 C3 1.711(5) . ?
S3 C24 1.736(5) . ?
S3 C23 1.717(5) . ?
S2 C17 1.726(5) . ?
S2 C20 1.711(6) . ?
P1 F2 1.589(3) . ?
P1 F3 1.609(4) . ?
P1 F5 1.584(4) . ?
P1 F1 1.594(4) . ?
P1 F4 1.593(4) . ?
P1 F6 1.63(2) . ?
P1 F6A 1.572(17) . ?
Cl1 C53 1.778(7) . ?
S4 C37 1.639(6) . ?
S4 C40 1.563(7) . ?
S4A C37 1.638(6) . ?
S4A C39 1.615(7) . ?
N1 C6 1.402(6) . ?
N1 C5 1.335(6) . ?
N3 C26 1.397(6) . ?
N3 C25 1.335(6) . ?
N4 C35 1.371(6) . ?
N4 C36 1.304(6) . ?
N6 C46 1.359(6) . ?
N6 C50 1.341(6) . ?
N5 C45 1.352(6) . ?
N5 C41 1.340(6) . ?
N2 C15 1.370(6) . ?
N2 C16 1.300(6) . ?
C47 C46 1.383(7) . ?
C47 C48 1.392(7) . ?
C34 C35 1.380(7) . ?
C34 C33 1.405(7) . ?
C35 C26 1.434(6) . ?
C6 C15 1.424(7) . ?
C6 C7 1.386(7) . ?
C15 C14 1.387(7) . ?
C21 C22 1.411(7) . ?
C21 C24 1.385(7) . ?
C26 C27 1.387(7) . ?
C16 C5 1.466(7) . ?
C16 C17 1.458(7) . ?
C5 C4 1.435(7) . ?
C8 C7 1.410(7) . ?
C8 C9 1.419(7) . ?
C8 C13 1.434(7) . ?
C46 C45 1.476(7) . ?
C48 C49 1.395(7) . ?
C48 C52 1.496(7) . ?
C1 C4 1.376(7) . ?
C1 C2 1.418(7) . ?
C28 C27 1.404(7) . ?
C28 C33 1.420(7) . ?
C28 C29 1.422(7) . ?
C36 C25 1.448(7) . ?
C36 C37 1.472(7) . ?
C50 C49 1.369(7) . ?
C33 C32 1.435(7) . ?
C43 C42 1.390(7) . ?
C43 C44 1.391(7) . ?
C43 C51 1.492(7) . ?
C25 C24 1.439(7) . ?
C2 C3 1.358(7) . ?
C45 C44 1.385(7) . ?
C42 C41 1.383(7) . ?
C14 C13 1.394(7) . ?
C32 C31 1.350(7) . ?
C22 C23 1.352(7) . ?
C30 C31 1.410(8) . ?
C30 C29 1.371(7) . ?
C9 C10 1.372(8) . ?
C18 C17 1.365(8) . ?
C18 C19 1.419(7) . ?
C13 C12 1.417(7) . ?
C10 C11 1.405(9) . ?
C37 C38A 1.639(6) . ?
C37 C38 1.638(6) . ?
C39 C40 1.322(10) . ?
C39 C38 1.615(7) . ?
C40 C38A 1.563(7) . ?
C19 C20 1.344(9) . ?
C12 C11 1.356(8) . ?
C53 Cl2 1.837(9) . ?
C53 Cl2A 1.734(8) . ?
Cl5 C55 1.653(16) . ?
Cl5 C55 1.914(15) 2_766 ?
C54 Cl4A 1.751(14) . ?
C54 Cl4 1.654(13) . ?
C54 Cl3 1.692(12) . ?
